data_2235072
loop_
_publ_author_name
'El-Brollosy, Nasser R.'
'Attia, Mohamed I.'
'El-Emam, Ali A.'
'Ng, Seik Weng'
'Tiekink, Edward R. T.'

_publ_section_title
;
 6-Chloro-1-({[(2<i>E</i>)-2-methyl-3-phenylprop-2-en-1-yl]oxy}methyl)-1,2,3,4-tetrahydroquinazoline-2,4-dione
;
_journal_coeditor_code HG5225
_journal_issue 6
_journal_name_full 'Acta Crystallographica Section E'
_journal_page_first o1770
_journal_page_last o1771
_journal_paper_doi 10.1107/S1600536812020405
_journal_volume 68
_journal_year 2012
_chemical_formula_iupac 'C19 H17 Cl N2 O3'
_chemical_formula_moiety 'C19 H17 Cl N2 O3'
_chemical_formula_sum 'C19 H17 Cl N2 O3'
_chemical_formula_weight 356.80
_chemical_name_systematic
;
6-Chloro-1-({[(2<i>E</i>)-2-methyl-3-phenylprop-2-en-1-yl]oxy}methyl)-
1,2,3,4-tetrahydroquinazoline-2,4-dione
;
_space_group_IT_number 2
_symmetry_cell_setting triclinic
_symmetry_space_group_name_Hall '-P 1'
_symmetry_space_group_name_H-M 'P -1'
_atom_sites_solution_hydrogens geom
_atom_sites_solution_primary direct
_atom_sites_solution_secondary difmap
_audit_creation_method SHELXL-97
_cell_angle_alpha 73.937(4)
_cell_angle_beta 83.651(3)
_cell_angle_gamma 80.942(3)
_cell_formula_units_Z 2
_cell_length_a 7.6179(3)
_cell_length_b 9.8168(4)
_cell_length_c 11.7009(6)
_cell_measurement_reflns_used 5016
_cell_measurement_temperature 100(2)
_cell_measurement_theta_max 27.5018
_cell_measurement_theta_min 2.4349
_cell_volume 828.31(7)
_computing_cell_refinement 'CrysAlis PRO (Agilent, 2011)'
_computing_data_collection 'CrysAlis PRO (Agilent, 2011)'
_computing_data_reduction 'CrysAlis PRO (Agilent, 2011)'
_computing_molecular_graphics
;
ORTEP-3 (Farrugia, 1997) and DIAMOND (Brandenburg, 2006)
;
_computing_publication_material 'publCIF (Westrip, 2010)'
_computing_structure_refinement 'SHELXL97 (Sheldrick, 2008)'
_computing_structure_solution 'SHELXS97 (Sheldrick, 2008)'
_diffrn_ambient_temperature 100(2)
_diffrn_detector_area_resol_mean 10.4041
_diffrn_measured_fraction_theta_full 0.999
_diffrn_measured_fraction_theta_max 0.999
_diffrn_measurement_device_type 'Agilent SuperNova Dual diffractometer with an Atlas detector'
_diffrn_measurement_method '\w scan'
_diffrn_radiation_monochromator Mirror
_diffrn_radiation_source 'SuperNova (Mo) X-ray Source'
_diffrn_radiation_type MoK\a
_diffrn_radiation_wavelength 0.71073
_diffrn_reflns_av_R_equivalents 0.0401
_diffrn_reflns_av_sigmaI/netI 0.0412
_diffrn_reflns_limit_h_max 9
_diffrn_reflns_limit_h_min -9
_diffrn_reflns_limit_k_max 12
_diffrn_reflns_limit_k_min -12
_diffrn_reflns_limit_l_max 15
_diffrn_reflns_limit_l_min -15
_diffrn_reflns_number 13263
_diffrn_reflns_theta_full 27.56
_diffrn_reflns_theta_max 27.56
_diffrn_reflns_theta_min 2.44
_diffrn_standards_decay_% 0
_diffrn_standards_interval_count 0
_diffrn_standards_interval_time 0
_diffrn_standards_number 0
_exptl_absorpt_coefficient_mu 0.252
_exptl_absorpt_correction_T_max 1.00000
_exptl_absorpt_correction_T_min 0.90389
_exptl_absorpt_correction_type multi-scan
_exptl_absorpt_process_details '(CrysAlis PRO; Agilent, 2011)'
_exptl_crystal_colour colourless
_exptl_crystal_density_diffrn 1.431
_exptl_crystal_density_method 'not measured'
_exptl_crystal_description prism
_exptl_crystal_F_000 372
_exptl_crystal_size_max 0.35
_exptl_crystal_size_mid 0.30
_exptl_crystal_size_min 0.15
_refine_diff_density_max 0.347
_refine_diff_density_min -0.272
_refine_ls_extinction_method none
_refine_ls_goodness_of_fit_ref 1.041
_refine_ls_hydrogen_treatment mixed
_refine_ls_matrix_type full
_refine_ls_number_parameters 231
_refine_ls_number_reflns 3817
_refine_ls_number_restraints 0
_refine_ls_restrained_S_all 1.041
_refine_ls_R_factor_all 0.0545
_refine_ls_R_factor_gt 0.0409
_refine_ls_shift/su_max 0.001
_refine_ls_shift/su_mean 0.000
_refine_ls_structure_factor_coef Fsqd
_refine_ls_weighting_details 'calc w=1/[\s^2^(Fo^2^)+(0.0527P)^2^+0.2968P] where P=(Fo^2^+2Fc^2^)/3'
_refine_ls_weighting_scheme calc
_refine_ls_wR_factor_gt 0.1028
_refine_ls_wR_factor_ref 0.1139
_reflns_number_gt 3107
_reflns_number_total 3817
_reflns_threshold_expression I>2\s(I)
_cod_data_source_file hg5225.cif
_cod_data_source_block I
_cod_original_cell_volume 828.31(6)
_cod_database_code 2235072
_cod_database_fobs_code 2235072

loop_
_symmetry_equiv_pos_as_xyz
'x, y, z'
'-x, -y, -z'

loop_
_atom_site_type_symbol
_atom_site_label
_atom_site_fract_x
_atom_site_fract_y
_atom_site_fract_z
_atom_site_U_iso_or_equiv
_atom_site_adp_type
_atom_site_calc_flag
_atom_site_refinement_flags
_atom_site_occupancy
_atom_site_symmetry_multiplicity
Cl Cl1 0.38928(5) 0.76323(5) -0.23450(4) 0.02434(13) Uani d . 1 1
N N1 0.49947(18) 0.56212(15) 0.32224(13) 0.0176(3) Uani d . 1 1
H H1n 0.570(3) 0.554(2) 0.377(2) 0.028(5) Uiso d . 1 1
N N2 0.21281(17) 0.53780(14) 0.28304(12) 0.0155(3) Uani d . 1 1
O O1 0.69610(15) 0.66966(14) 0.17823(11) 0.0257(3) Uani d . 1 1
O O2 0.30631(15) 0.46261(13) 0.47243(10) 0.0204(3) Uani d . 1 1
O O3 -0.00414(15) 0.38341(12) 0.28957(10) 0.0204(3) Uani d . 1 1
C C1 0.5525(2) 0.62527(18) 0.20503(15) 0.0184(3) Uani d . 1 1
C C2 0.3372(2) 0.51704(17) 0.36544(15) 0.0161(3) Uani d . 1 1
C C3 0.2530(2) 0.59293(16) 0.16058(14) 0.0149(3) Uani d . 1 1
C C4 0.1268(2) 0.60638(18) 0.07786(15) 0.0185(3) Uani d . 1 1
H H4 0.0116 0.5798 0.1047 0.022 Uiso calc R 1 1
C C5 0.1707(2) 0.65856(18) -0.04289(15) 0.0190(3) Uani d . 1 1
H H5 0.0858 0.6671 -0.0990 0.023 Uiso calc R 1 1
C C6 0.3390(2) 0.69845(17) -0.08203(15) 0.0182(3) Uani d . 1 1
C C7 0.4642(2) 0.68767(17) -0.00267(15) 0.0180(3) Uani d . 1 1
H H7 0.5784 0.7160 -0.0303 0.022 Uiso calc R 1 1
C C8 0.4207(2) 0.63424(17) 0.11936(15) 0.0159(3) Uani d . 1 1
C C9 0.0336(2) 0.50004(17) 0.32680(15) 0.0173(3) Uani d . 1 1
H H9A 0.0235 0.4758 0.4150 0.021 Uiso calc R 1 1
H H9B -0.0559 0.5839 0.2974 0.021 Uiso calc R 1 1
C C10 0.1126(2) 0.25517(18) 0.33274(16) 0.0228(4) Uani d . 1 1
H H10A 0.2369 0.2763 0.3130 0.027 Uiso calc R 1 1
H H10B 0.0950 0.1852 0.2896 0.027 Uiso calc R 1 1
C C11 0.0895(2) 0.18595(17) 0.46551(16) 0.0193(4) Uani d . 1 1
C C12 0.2574(2) 0.0954(2) 0.51400(17) 0.0265(4) Uani d . 1 1
H H12A 0.2266 0.0100 0.5749 0.040 Uiso calc R 1 1
H H12B 0.3217 0.1506 0.5495 0.040 Uiso calc R 1 1
H H12C 0.3332 0.0666 0.4491 0.040 Uiso calc R 1 1
C C13 -0.0679(2) 0.20299(18) 0.52568(16) 0.0211(4) Uani d . 1 1
H H13 -0.1594 0.2663 0.4818 0.025 Uiso calc R 1 1
C C14 -0.1176(2) 0.13561(18) 0.65213(16) 0.0219(4) Uani d . 1 1
C C15 0.0034(3) 0.0873(2) 0.74056(17) 0.0277(4) Uani d . 1 1
H H15 0.1236 0.1051 0.7217 0.033 Uiso calc R 1 1
C C16 -0.0489(3) 0.0139(2) 0.85514(18) 0.0345(5) Uani d . 1 1
H H16 0.0369 -0.0210 0.9131 0.041 Uiso calc R 1 1
C C17 -0.2235(3) -0.0093(2) 0.88651(19) 0.0370(5) Uani d . 1 1
H H17 -0.2577 -0.0612 0.9651 0.044 Uiso calc R 1 1
C C18 -0.3487(3) 0.0438(2) 0.8023(2) 0.0346(5) Uani d . 1 1
H H18 -0.4702 0.0311 0.8235 0.042 Uiso calc R 1 1
C C19 -0.2959(2) 0.11572(19) 0.68646(18) 0.0267(4) Uani d . 1 1
H H19 -0.3827 0.1522 0.6294 0.032 Uiso calc R 1 1

loop_
_atom_site_aniso_label
_atom_site_aniso_U_11
_atom_site_aniso_U_22
_atom_site_aniso_U_33
_atom_site_aniso_U_12
_atom_site_aniso_U_13
_atom_site_aniso_U_23
Cl1 0.0269(2) 0.0308(2) 0.0125(2) -0.00363(18) -0.00140(16) -0.00102(17)
N1 0.0145(7) 0.0237(7) 0.0145(7) -0.0037(6) -0.0058(6) -0.0025(6)
N2 0.0141(6) 0.0203(7) 0.0117(7) -0.0025(5) -0.0029(5) -0.0025(5)
O1 0.0153(6) 0.0385(7) 0.0207(7) -0.0082(5) -0.0041(5) 0.0004(6)
O2 0.0193(6) 0.0284(6) 0.0130(6) -0.0051(5) -0.0049(5) -0.0020(5)
O3 0.0241(6) 0.0221(6) 0.0160(6) -0.0070(5) -0.0061(5) -0.0025(5)
C1 0.0161(8) 0.0212(8) 0.0170(9) -0.0019(6) -0.0026(6) -0.0031(7)
C2 0.0170(7) 0.0171(8) 0.0152(8) -0.0015(6) -0.0045(6) -0.0052(6)
C3 0.0166(7) 0.0147(7) 0.0130(8) -0.0012(6) -0.0025(6) -0.0029(6)
C4 0.0172(8) 0.0222(8) 0.0164(9) -0.0041(6) -0.0036(6) -0.0038(7)
C5 0.0197(8) 0.0215(8) 0.0159(9) -0.0025(7) -0.0063(6) -0.0030(7)
C6 0.0229(8) 0.0189(8) 0.0113(8) -0.0004(7) -0.0021(6) -0.0021(6)
C7 0.0154(7) 0.0201(8) 0.0170(9) -0.0018(6) -0.0009(6) -0.0028(7)
C8 0.0155(7) 0.0169(8) 0.0148(8) -0.0001(6) -0.0028(6) -0.0036(6)
C9 0.0159(7) 0.0218(8) 0.0141(8) -0.0038(6) -0.0020(6) -0.0034(7)
C10 0.0268(9) 0.0221(9) 0.0203(9) -0.0039(7) -0.0012(7) -0.0071(7)
C11 0.0228(8) 0.0168(8) 0.0197(9) -0.0045(6) -0.0059(7) -0.0044(7)
C12 0.0263(9) 0.0284(9) 0.0244(10) 0.0015(7) -0.0051(7) -0.0081(8)
C13 0.0228(8) 0.0186(8) 0.0209(9) -0.0024(7) -0.0069(7) -0.0019(7)
C14 0.0279(9) 0.0163(8) 0.0217(9) -0.0037(7) 0.0006(7) -0.0058(7)
C15 0.0339(10) 0.0279(10) 0.0212(10) -0.0006(8) -0.0028(8) -0.0077(8)
C16 0.0504(12) 0.0326(11) 0.0189(10) 0.0022(9) -0.0042(9) -0.0078(8)
C17 0.0606(14) 0.0278(10) 0.0218(11) -0.0097(10) 0.0097(10) -0.0082(8)
C18 0.0408(11) 0.0285(10) 0.0380(12) -0.0131(9) 0.0149(9) -0.0167(9)
C19 0.0298(9) 0.0224(9) 0.0297(11) -0.0045(7) 0.0009(8) -0.0105(8)

loop_
_atom_type_symbol
_atom_type_description
_atom_type_scat_dispersion_real
_atom_type_scat_dispersion_imag
_atom_type_scat_source
C C 0.0033 0.0016 'International Tables Vol C Tables 4.2.6.8 and 6.1.1.4'
H H 0.0000 0.0000 'International Tables Vol C Tables 4.2.6.8 and 6.1.1.4'
N N 0.0061 0.0033 'International Tables Vol C Tables 4.2.6.8 and 6.1.1.4'
O O 0.0106 0.0060 'International Tables Vol C Tables 4.2.6.8 and 6.1.1.4'
Cl Cl 0.1484 0.1585 'International Tables Vol C Tables 4.2.6.8 and 6.1.1.4'

loop_
_geom_angle_atom_site_label_1
_geom_angle_atom_site_label_2
_geom_angle_atom_site_label_3
_geom_angle
C2 N1 C1 127.24(14)
C2 N1 H1n 113.6(14)
C1 N1 H1n 119.0(14)
C2 N2 C3 121.94(13)
C2 N2 C9 118.11(13)
C3 N2 C9 119.94(13)
C9 O3 C10 113.33(12)
O1 C1 N1 121.37(15)
O1 C1 C8 124.46(16)
N1 C1 C8 114.16(14)
O2 C2 N1 120.90(14)
O2 C2 N2 122.60(14)
N1 C2 N2 116.49(14)
C8 C3 N2 120.01(14)
C8 C3 C4 119.13(15)
N2 C3 C4 120.86(14)
C5 C4 C3 119.85(15)
C5 C4 H4 120.1
C3 C4 H4 120.1
C4 C5 C6 120.04(15)
C4 C5 H5 120.0
C6 C5 H5 120.0
C7 C6 C5 121.20(16)
C7 C6 Cl1 120.11(13)
C5 C6 Cl1 118.70(13)
C6 C7 C8 118.90(15)
C6 C7 H7 120.5
C8 C7 H7 120.5
C3 C8 C7 120.88(14)
C3 C8 C1 119.84(15)
C7 C8 C1 119.26(14)
O3 C9 N2 112.34(13)
O3 C9 H9A 109.1
N2 C9 H9A 109.1
O3 C9 H9B 109.1
N2 C9 H9B 109.1
H9A C9 H9B 107.9
O3 C10 C11 115.55(14)
O3 C10 H10A 108.4
C11 C10 H10A 108.4
O3 C10 H10B 108.4
C11 C10 H10B 108.4
H10A C10 H10B 107.5
C13 C11 C12 126.82(17)
C13 C11 C10 120.77(15)
C12 C11 C10 112.35(15)
C11 C12 H12A 109.5
C11 C12 H12B 109.5
H12A C12 H12B 109.5
C11 C12 H12C 109.5
H12A C12 H12C 109.5
H12B C12 H12C 109.5
C11 C13 C14 128.07(16)
C11 C13 H13 116.0
C14 C13 H13 116.0
C15 C14 C19 117.21(17)
C15 C14 C13 123.94(16)
C19 C14 C13 118.85(16)
C16 C15 C14 121.07(19)
C16 C15 H15 119.5
C14 C15 H15 119.5
C17 C16 C15 121.0(2)
C17 C16 H16 119.5
C15 C16 H16 119.5
C16 C17 C18 119.32(19)
C16 C17 H17 120.3
C18 C17 H17 120.3
C17 C18 C19 119.79(19)
C17 C18 H18 120.1
C19 C18 H18 120.1
C18 C19 C14 121.51(19)
C18 C19 H19 119.2
C14 C19 H19 119.2

loop_
_geom_bond_atom_site_label_1
_geom_bond_atom_site_label_2
_geom_bond_distance
Cl1 C6 1.7412(17)
N1 C2 1.375(2)
N1 C1 1.383(2)
N1 H1n 0.85(2)
N2 C2 1.379(2)
N2 C3 1.402(2)
N2 C9 1.471(2)
O1 C1 1.2181(19)
O2 C2 1.2298(19)
O3 C9 1.4109(19)
O3 C10 1.423(2)
C1 C8 1.472(2)
C3 C8 1.395(2)
C3 C4 1.405(2)
C4 C5 1.385(2)
C4 H4 0.9500
C5 C6 1.391(2)
C5 H5 0.9500
C6 C7 1.376(2)
C7 C8 1.400(2)
C7 H7 0.9500
C9 H9A 0.9900
C9 H9B 0.9900
C10 C11 1.516(2)
C10 H10A 0.9900
C10 H10B 0.9900
C11 C13 1.333(2)
C11 C12 1.507(2)
C12 H12A 0.9800
C12 H12B 0.9800
C12 H12C 0.9800
C13 C14 1.478(2)
C13 H13 0.9500
C14 C15 1.395(3)
C14 C19 1.401(2)
C15 C16 1.383(3)
C15 H15 0.9500
C16 C17 1.378(3)
C16 H16 0.9500
C17 C18 1.386(3)
C17 H17 0.9500
C18 C19 1.391(3)
C18 H18 0.9500
C19 H19 0.9500

loop_
_geom_hbond_atom_site_label_D
_geom_hbond_atom_site_label_H
_geom_hbond_atom_site_label_A
_geom_hbond_site_symmetry_A
_geom_hbond_distance_DH
_geom_hbond_distance_HA
_geom_hbond_distance_DA
_geom_hbond_angle_DHA
N1 H1n O2 2_666 0.85(2) 2.05(2) 2.8932(18) 168.9(19)
C4 H4 O1 1_455 0.95 2.57 3.382(2) 144
C5 H5 O3 2_565 0.95 2.57 3.427(2) 150
C9 H9B O1 1_455 0.99 2.38 3.232(2) 144
C10 H10A Cg1 2_556 0.99 2.69 3.612(2) 154

loop_
_geom_torsion_atom_site_label_1
_geom_torsion_atom_site_label_2
_geom_torsion_atom_site_label_3
_geom_torsion_atom_site_label_4
_geom_torsion
C2 N1 C1 O1 175.02(16)
C2 N1 C1 C8 -4.4(2)
C1 N1 C2 O2 -179.73(15)
C1 N1 C2 N2 -0.5(2)
C3 N2 C2 O2 -176.52(14)
C9 N2 C2 O2 3.4(2)
C3 N2 C2 N1 4.2(2)
C9 N2 C2 N1 -175.90(13)
C2 N2 C3 C8 -2.7(2)
C9 N2 C3 C8 177.40(14)
C2 N2 C3 C4 176.78(15)
C9 N2 C3 C4 -3.1(2)
C8 C3 C4 C5 0.8(2)
N2 C3 C4 C5 -178.76(15)
C3 C4 C5 C6 -0.4(3)
C4 C5 C6 C7 -0.2(3)
C4 C5 C6 Cl1 179.88(13)
C5 C6 C7 C8 0.6(3)
Cl1 C6 C7 C8 -179.53(12)
N2 C3 C8 C7 179.11(14)
C4 C3 C8 C7 -0.4(2)
N2 C3 C8 C1 -2.5(2)
C4 C3 C8 C1 178.01(15)
C6 C7 C8 C3 -0.3(2)
C6 C7 C8 C1 -178.68(15)
O1 C1 C8 C3 -173.69(16)
N1 C1 C8 C3 5.7(2)
O1 C1 C8 C7 4.7(3)
N1 C1 C8 C7 -175.91(14)
C10 O3 C9 N2 61.77(17)
C2 N2 C9 O3 -113.36(15)
C3 N2 C9 O3 66.52(18)
C9 O3 C10 C11 70.12(18)
O3 C10 C11 C13 28.0(2)
O3 C10 C11 C12 -154.74(14)
C12 C11 C13 C14 -1.7(3)
C10 C11 C13 C14 175.12(16)
C11 C13 C14 C15 25.9(3)
C11 C13 C14 C19 -152.81(18)
C19 C14 C15 C16 4.5(3)
C13 C14 C15 C16 -174.27(17)
C14 C15 C16 C17 -2.3(3)
C15 C16 C17 C18 -1.0(3)
C16 C17 C18 C19 2.0(3)
C17 C18 C19 C14 0.3(3)
C15 C14 C19 C18 -3.5(3)
C13 C14 C19 C18 175.33(16)

loop_
_cod_related_entry_id
_cod_related_entry_database
_cod_related_entry_code
1 ChemSpider 30657773
